data_7014913
loop_
_publ_author_name
'Franz, Daniel'
'Bolte, Michael'
'Lerner, Hans-Wolfram'
'Wagner, Matthias'

_publ_section_title
;
 Ditopic hydridoborates and hydridoboranes: bridging ligands in
 coordination polymers and versatile hydroboration reagents
;
_journal_issue 11
_journal_name_full 'Dalton Transactions'
_journal_page_first 2433
_journal_paper_doi 10.1039/c0dt01271h
_journal_volume 40
_journal_year 2011
_chemical_formula_moiety 'C26 H54 B2 N2'
_chemical_formula_sum 'C26 H54 B2 N2'
_chemical_formula_weight 416.33
_chemical_name_systematic
;
?
;
_space_group_IT_number 14
_symmetry_cell_setting monoclinic
_symmetry_space_group_name_Hall '-P 2ybc'
_symmetry_space_group_name_H-M 'P 1 21/c 1'
_atom_sites_solution_hydrogens geom
_atom_sites_solution_primary direct
_atom_sites_solution_secondary difmap
_audit_creation_method SHELXL-97
_cell_angle_alpha 90.00
_cell_angle_beta 94.386(7)
_cell_angle_gamma 90.00
_cell_formula_units_Z 2
_cell_length_a 10.3561(10)
_cell_length_b 10.8699(6)
_cell_length_c 12.2614(10)
_cell_measurement_reflns_used 10528
_cell_measurement_temperature 173(2)
_cell_measurement_theta_max 26.8
_cell_measurement_theta_min 3.3
_cell_volume 1376.22(19)
_computing_cell_refinement 'X-Area (Stoe & Cie, 2001)'
_computing_data_collection 'X-Area (Stoe & Cie, 2001)'
_computing_data_reduction 'X-Area (Stoe & Cie, 2001)'
_computing_molecular_graphics 'XP in SHELXTL-Plus (Sheldrick, 1991)'
_computing_structure_refinement 'SHELXL-97 (Sheldrick, 2008)'
_computing_structure_solution 'SHELXS-97 (Sheldrick, 2008)'
_diffrn_ambient_temperature 173(2)
_diffrn_measured_fraction_theta_full 0.998
_diffrn_measured_fraction_theta_max 0.993
_diffrn_measurement_device_type 'STOE IPDS II two-circle-diffractometer'
_diffrn_measurement_method \w
_diffrn_radiation_monochromator graphite
_diffrn_radiation_source 'fine-focus sealed tube'
_diffrn_radiation_type MoK\a
_diffrn_radiation_wavelength 0.71073
_diffrn_reflns_av_R_equivalents 0.0479
_diffrn_reflns_av_sigmaI/netI 0.0331
_diffrn_reflns_limit_h_max 12
_diffrn_reflns_limit_h_min -12
_diffrn_reflns_limit_k_max 13
_diffrn_reflns_limit_k_min -13
_diffrn_reflns_limit_l_max 15
_diffrn_reflns_limit_l_min -14
_diffrn_reflns_number 13090
_diffrn_reflns_theta_full 25.00
_diffrn_reflns_theta_max 26.40
_diffrn_reflns_theta_min 3.27
_diffrn_standards_number 0
_exptl_absorpt_coefficient_mu 0.056
_exptl_absorpt_correction_type none
_exptl_crystal_colour colourless
_exptl_crystal_density_diffrn 1.005
_exptl_crystal_density_method 'not measured'
_exptl_crystal_description plate
_exptl_crystal_F_000 468
_exptl_crystal_size_max 0.32
_exptl_crystal_size_mid 0.28
_exptl_crystal_size_min 0.13
_refine_diff_density_max 0.264
_refine_diff_density_min -0.234
_refine_diff_density_rms 0.045
_refine_ls_extinction_method none
_refine_ls_goodness_of_fit_ref 1.029
_refine_ls_hydrogen_treatment constr
_refine_ls_matrix_type full
_refine_ls_number_parameters 163
_refine_ls_number_reflns 2800
_refine_ls_number_restraints 6
_refine_ls_restrained_S_all 1.029
_refine_ls_R_factor_all 0.0653
_refine_ls_R_factor_gt 0.0495
_refine_ls_shift/su_max 0.001
_refine_ls_shift/su_mean 0.000
_refine_ls_structure_factor_coef Fsqd
_refine_ls_weighting_details 'calc w=1/[\s^2^(Fo^2^)+(0.0813P)^2^+0.1124P] where P=(Fo^2^+2Fc^2^)/3'
_refine_ls_weighting_scheme calc
_refine_ls_wR_factor_gt 0.1231
_refine_ls_wR_factor_ref 0.1302
_reflns_number_gt 2208
_reflns_number_total 2800
_reflns_threshold_expression >2sigma(I)
_cod_data_source_file C0DT01271H.TXT
_cod_data_source_block wa981
_cod_depositor_comments
;
The following automatic conversions were performed:
'_symmetry_cell_setting' value 'Monoclinic' changed to 'monoclinic'
according to '/home/saulius/struct/CIF-dictionaries/cif_core.dic'
dictionary named 'cif_core.dic' version 2.4.1 from 2010-06-29.

Automatic conversion script
Id: cif_fix_enum 1555 2011-01-17 13:19:09Z saulius 
;
_cod_original_sg_symbol_H-M P21/c
_cod_database_code 7014913

loop_
_symmetry_equiv_pos_as_xyz
'x, y, z'
'-x, y+1/2, -z+1/2'
'-x, -y, -z'
'x, -y-1/2, z-1/2'

loop_
_atom_site_label
_atom_site_type_symbol
_atom_site_fract_x
_atom_site_fract_y
_atom_site_fract_z
_atom_site_U_iso_or_equiv
_atom_site_adp_type
_atom_site_occupancy
_atom_site_symmetry_multiplicity
_atom_site_calc_flag
_atom_site_refinement_flags
_atom_site_disorder_assembly
_atom_site_disorder_group
N1 N 0.55258(11) 0.18676(9) 0.33742(9) 0.0236(3) Uani 1 1 d . . .
B1 B 0.58499(14) 0.23265(13) 0.46495(12) 0.0224(3) Uani 1 1 d . . .
H1A H 0.5370 0.1804 0.5142 0.027 Uiso 1 1 calc R . .
H1B H 0.6787 0.2222 0.4854 0.027 Uiso 1 1 calc R . .
C1 C 0.54558(12) 0.37561(10) 0.48181(9) 0.0194(3) Uani 1 1 d . . .
C2 C 0.41719(12) 0.40410(11) 0.50139(10) 0.0200(3) Uani 1 1 d . . .
H2 H 0.3578 0.3376 0.5032 0.024 Uiso 1 1 calc R . .
C3 C 0.36941(12) 0.52262(11) 0.51847(9) 0.0199(3) Uani 1 1 d . . .
C4 C 0.22603(12) 0.53629(12) 0.53328(11) 0.0246(3) Uani 1 1 d . . .
H4A H 0.2141 0.6050 0.5845 0.030 Uiso 1 1 calc R . .
H4B H 0.1950 0.4603 0.5673 0.030 Uiso 1 1 calc R . .
C5 C 0.14206(13) 0.56050(12) 0.42669(12) 0.0272(3) Uani 1 1 d . B .
H5A H 0.0543 0.5847 0.4454 0.033 Uiso 1 1 calc R . .
H5B H 0.1793 0.6309 0.3885 0.033 Uiso 1 1 calc R . .
C6 C 0.12990(14) 0.45192(13) 0.34857(12) 0.0321(3) Uani 1 1 d D . .
H6A H 0.1000 0.3783 0.3870 0.039 Uiso 0.50 1 calc PR A 1
H6B H 0.2152 0.4331 0.3211 0.039 Uiso 0.50 1 calc PR A 1
H6C H 0.2186 0.4268 0.3331 0.039 Uiso 0.50 1 calc PR A 2
H6D H 0.0919 0.3827 0.3877 0.039 Uiso 0.50 1 calc PR A 2
C7 C 0.0279(10) 0.4864(12) 0.2485(9) 0.0303(15) Uani 0.50 1 d PD B 1
H7A H -0.0528 0.5173 0.2773 0.036 Uiso 0.50 1 calc PR B 1
H7B H 0.0640 0.5529 0.2048 0.036 Uiso 0.50 1 calc PR B 1
C8 C -0.0036(4) 0.3747(4) 0.1749(4) 0.0365(10) Uani 0.50 1 d PD B 1
H8A H -0.0804 0.3936 0.1247 0.044 Uiso 0.50 1 calc PR B 1
H8B H -0.0256 0.3041 0.2210 0.044 Uiso 0.50 1 calc PR B 1
C9 C 0.1119(4) 0.3375(4) 0.1057(4) 0.0436(10) Uani 0.50 1 d PD B 1
H9A H 0.0871 0.2658 0.0605 0.065 Uiso 0.50 1 calc PR B 1
H9B H 0.1879 0.3173 0.1550 0.065 Uiso 0.50 1 calc PR B 1
H9C H 0.1327 0.4064 0.0585 0.065 Uiso 0.50 1 calc PR B 1
C7' C 0.0550(11) 0.4661(12) 0.2444(11) 0.043(2) Uani 0.50 1 d PD B 2
H7'1 H 0.0829 0.5429 0.2097 0.052 Uiso 0.50 1 calc PR B 2
H7'2 H -0.0372 0.4763 0.2587 0.052 Uiso 0.50 1 calc PR B 2
C8' C 0.0655(8) 0.3568(4) 0.1602(5) 0.0660(18) Uani 0.50 1 d PD B 2
H8'1 H 0.1583 0.3403 0.1517 0.079 Uiso 0.50 1 calc PR B 2
H8'2 H 0.0281 0.2818 0.1911 0.079 Uiso 0.50 1 calc PR B 2
C9' C -0.0008(6) 0.3802(5) 0.0503(4) 0.0862(17) Uani 0.50 1 d PD B 2
H9'1 H 0.0172 0.3124 0.0010 0.129 Uiso 0.50 1 calc PR B 2
H9'2 H 0.0311 0.4574 0.0210 0.129 Uiso 0.50 1 calc PR B 2
H9'3 H -0.0944 0.3863 0.0564 0.129 Uiso 0.50 1 calc PR B 2
C10 C 0.63040(16) 0.25981(13) 0.26380(12) 0.0334(3) Uani 1 1 d . . .
H10A H 0.6065 0.3468 0.2680 0.050 Uiso 1 1 calc R . .
H10B H 0.6134 0.2307 0.1884 0.050 Uiso 1 1 calc R . .
H10C H 0.7227 0.2501 0.2864 0.050 Uiso 1 1 calc R . .
C11 C 0.59195(16) 0.05539(12) 0.32790(13) 0.0350(4) Uani 1 1 d . . .
H11A H 0.5420 0.0045 0.3755 0.052 Uiso 1 1 calc R . .
H11B H 0.6845 0.0471 0.3500 0.052 Uiso 1 1 calc R . .
H11C H 0.5753 0.0282 0.2519 0.052 Uiso 1 1 calc R . .
C12 C 0.41341(14) 0.20065(13) 0.29551(12) 0.0339(4) Uani 1 1 d . . .
H12A H 0.4059 0.1812 0.2164 0.041 Uiso 1 1 calc R . .
H12B H 0.3883 0.2879 0.3035 0.041 Uiso 1 1 calc R . .
C13 C 0.31813(16) 0.12134(16) 0.35112(17) 0.0491(5) Uani 1 1 d . . .
H13A H 0.2304 0.1367 0.3182 0.074 Uiso 1 1 calc R . .
H13B H 0.3221 0.1415 0.4292 0.074 Uiso 1 1 calc R . .
H13C H 0.3401 0.0344 0.3420 0.074 Uiso 1 1 calc R . .

loop_
_atom_site_aniso_label
_atom_site_aniso_U_11
_atom_site_aniso_U_22
_atom_site_aniso_U_33
_atom_site_aniso_U_23
_atom_site_aniso_U_13
_atom_site_aniso_U_12
N1 0.0295(6) 0.0183(5) 0.0231(6) -0.0036(4) 0.0027(4) 0.0030(4)
B1 0.0267(7) 0.0210(6) 0.0195(7) 0.0003(5) 0.0013(5) 0.0017(5)
C1 0.0244(6) 0.0204(6) 0.0134(5) 0.0002(4) 0.0010(4) 0.0003(4)
C2 0.0229(6) 0.0193(5) 0.0178(6) -0.0010(4) 0.0014(5) -0.0035(4)
C3 0.0218(6) 0.0226(6) 0.0154(6) -0.0013(5) 0.0018(4) 0.0000(5)
C4 0.0232(7) 0.0254(6) 0.0260(7) -0.0029(5) 0.0064(5) -0.0004(5)
C5 0.0200(6) 0.0280(6) 0.0339(7) 0.0007(5) 0.0035(5) 0.0008(5)
C6 0.0318(8) 0.0332(7) 0.0312(8) -0.0008(6) 0.0011(6) -0.0050(6)
C7 0.023(3) 0.042(4) 0.025(2) -0.003(2) -0.0073(18) 0.003(2)
C8 0.0210(16) 0.053(2) 0.0349(18) -0.0104(15) 0.0002(16) -0.0104(16)
C9 0.043(2) 0.053(2) 0.035(2) -0.0276(18) 0.0060(16) -0.0061(15)
C7' 0.038(5) 0.039(4) 0.051(4) 0.012(3) -0.007(3) -0.002(3)
C8' 0.099(5) 0.039(2) 0.054(4) 0.010(2) -0.038(4) -0.026(3)
C9' 0.113(5) 0.080(3) 0.061(3) 0.003(2) -0.021(3) -0.017(3)
C10 0.0484(9) 0.0310(7) 0.0218(7) -0.0024(5) 0.0084(6) -0.0011(6)
C11 0.0443(9) 0.0207(7) 0.0403(8) -0.0084(6) 0.0054(6) 0.0059(6)
C12 0.0341(8) 0.0363(7) 0.0301(8) -0.0123(6) -0.0062(6) 0.0058(6)
C13 0.0342(9) 0.0426(9) 0.0702(13) -0.0228(8) 0.0033(8) -0.0064(7)

loop_
_atom_type_symbol
_atom_type_description
_atom_type_scat_dispersion_real
_atom_type_scat_dispersion_imag
_atom_type_scat_source
C C 0.0033 0.0016 'International Tables Vol C Tables 4.2.6.8 and 6.1.1.4'
H H 0.0000 0.0000 'International Tables Vol C Tables 4.2.6.8 and 6.1.1.4'
B B 0.0013 0.0007 'International Tables Vol C Tables 4.2.6.8 and 6.1.1.4'
N N 0.0061 0.0033 'International Tables Vol C Tables 4.2.6.8 and 6.1.1.4'

loop_
_geom_angle_atom_site_label_1
_geom_angle_atom_site_label_2
_geom_angle_atom_site_label_3
_geom_angle
_geom_angle_site_symmetry_1
_geom_angle_site_symmetry_3
_geom_angle_publ_flag
C10 N1 C11 107.45(11) . . ?
C10 N1 C12 106.85(11) . . ?
C11 N1 C12 109.31(11) . . ?
C10 N1 B1 109.48(10) . . ?
C11 N1 B1 109.04(10) . . ?
C12 N1 B1 114.47(10) . . ?
C1 B1 N1 112.01(10) . . ?
C1 B1 H1A 109.2 . . ?
N1 B1 H1A 109.2 . . ?
C1 B1 H1B 109.2 . . ?
N1 B1 H1B 109.2 . . ?
H1A B1 H1B 107.9 . . ?
C2 C1 C3 115.21(11) . 3_666 ?
C2 C1 B1 118.91(11) . . ?
C3 C1 B1 125.86(11) 3_666 . ?
C3 C2 C1 125.32(11) . . ?
C3 C2 H2 117.3 . . ?
C1 C2 H2 117.3 . . ?
C2 C3 C1 119.46(11) . 3_666 ?
C2 C3 C4 117.89(11) . . ?
C1 C3 C4 122.62(11) 3_666 . ?
C3 C4 C5 114.24(11) . . ?
C3 C4 H4A 108.7 . . ?
C5 C4 H4A 108.7 . . ?
C3 C4 H4B 108.7 . . ?
C5 C4 H4B 108.7 . . ?
H4A C4 H4B 107.6 . . ?
C6 C5 C4 114.68(11) . . ?
C6 C5 H5A 108.6 . . ?
C4 C5 H5A 108.6 . . ?
C6 C5 H5B 108.6 . . ?
C4 C5 H5B 108.6 . . ?
H5A C5 H5B 107.6 . . ?
C7' C6 C5 119.0(5) . . ?
C5 C6 C7 108.6(4) . . ?
C7' C6 H6A 109.8 . . ?
C5 C6 H6A 110.0 . . ?
C7 C6 H6A 110.0 . . ?
C5 C6 H6B 110.0 . . ?
C7 C6 H6B 110.0 . . ?
H6A C6 H6B 108.3 . . ?
C7' C6 H6C 107.6 . . ?
C5 C6 H6C 107.6 . . ?
C7 C6 H6C 119.0 . . ?
H6A C6 H6C 101.4 . . ?
C7' C6 H6D 107.6 . . ?
C5 C6 H6D 107.6 . . ?
H6C C6 H6D 107.0 . . ?
C8 C7 C6 111.4(7) . . ?
C8 C7 H7A 109.4 . . ?
C6 C7 H7A 109.4 . . ?
C8 C7 H7B 109.4 . . ?
C6 C7 H7B 109.4 . . ?
H7A C7 H7B 108.0 . . ?
C7 C8 C9 112.7(5) . . ?
C7 C8 H8A 109.1 . . ?
C9 C8 H8A 109.1 . . ?
C7 C8 H8B 109.1 . . ?
C9 C8 H8B 109.1 . . ?
H8A C8 H8B 107.8 . . ?
C8 C9 H9A 109.5 . . ?
C8 C9 H9B 109.5 . . ?
H9A C9 H9B 109.5 . . ?
C8 C9 H9C 109.5 . . ?
H9A C9 H9C 109.5 . . ?
H9B C9 H9C 109.5 . . ?
C6 C7' C8' 115.8(7) . . ?
C6 C7' H7'1 108.3 . . ?
C8' C7' H7'1 108.3 . . ?
C6 C7' H7'2 108.3 . . ?
C8' C7' H7'2 108.3 . . ?
H7'1 C7' H7'2 107.4 . . ?
C9' C8' C7' 114.3(6) . . ?
C9' C8' H8'1 108.7 . . ?
C7' C8' H8'1 108.7 . . ?
C9' C8' H8'2 108.7 . . ?
C7' C8' H8'2 108.7 . . ?
H8'1 C8' H8'2 107.6 . . ?
C8' C9' H9'1 109.5 . . ?
C8' C9' H9'2 109.5 . . ?
H9'1 C9' H9'2 109.5 . . ?
C8' C9' H9'3 109.5 . . ?
H9'1 C9' H9'3 109.5 . . ?
H9'2 C9' H9'3 109.5 . . ?
N1 C10 H10A 109.5 . . ?
N1 C10 H10B 109.5 . . ?
H10A C10 H10B 109.5 . . ?
N1 C10 H10C 109.5 . . ?
H10A C10 H10C 109.5 . . ?
H10B C10 H10C 109.5 . . ?
N1 C11 H11A 109.5 . . ?
N1 C11 H11B 109.5 . . ?
H11A C11 H11B 109.5 . . ?
N1 C11 H11C 109.5 . . ?
H11A C11 H11C 109.5 . . ?
H11B C11 H11C 109.5 . . ?
N1 C12 C13 115.55(13) . . ?
N1 C12 H12A 108.4 . . ?
C13 C12 H12A 108.4 . . ?
N1 C12 H12B 108.4 . . ?
C13 C12 H12B 108.4 . . ?
H12A C12 H12B 107.5 . . ?
C12 C13 H13A 109.5 . . ?
C12 C13 H13B 109.5 . . ?
H13A C13 H13B 109.5 . . ?
C12 C13 H13C 109.5 . . ?
H13A C13 H13C 109.5 . . ?
H13B C13 H13C 109.5 . . ?

loop_
_geom_bond_atom_site_label_1
_geom_bond_atom_site_label_2
_geom_bond_distance
_geom_bond_site_symmetry_2
_geom_bond_publ_flag
N1 C10 1.4853(18) . ?
N1 C11 1.4921(16) . ?
N1 C12 1.5002(18) . ?
N1 B1 1.6513(17) . ?
B1 C1 1.6239(17) . ?
B1 H1A 0.9900 . ?
B1 H1B 0.9900 . ?
C1 C2 1.4037(18) . ?
C1 C3 1.4139(17) 3_666 ?
C2 C3 1.4016(17) . ?
C2 H2 0.9500 . ?
C3 C1 1.4138(17) 3_666 ?
C3 C4 1.5170(17) . ?
C4 C5 1.5361(19) . ?
C4 H4A 0.9900 . ?
C4 H4B 0.9900 . ?
C5 C6 1.519(2) . ?
C5 H5A 0.9900 . ?
C5 H5B 0.9900 . ?
C6 C7' 1.451(13) . ?
C6 C7 1.601(10) . ?
C6 H6A 0.9900 . ?
C6 H6B 0.9900 . ?
C6 H6C 0.9900 . ?
C6 H6D 0.9900 . ?
C7 C8 1.532(13) . ?
C7 H7A 0.9900 . ?
C7 H7B 0.9900 . ?
C8 C9 1.571(5) . ?
C8 H8A 0.9900 . ?
C8 H8B 0.9900 . ?
C9 H9A 0.9800 . ?
C9 H9B 0.9800 . ?
C9 H9C 0.9800 . ?
C7' C8' 1.584(13) . ?
C7' H7'1 0.9900 . ?
C7' H7'2 0.9900 . ?
C8' C9' 1.487(6) . ?
C8' H8'1 0.9900 . ?
C8' H8'2 0.9900 . ?
C9' H9'1 0.9800 . ?
C9' H9'2 0.9800 . ?
C9' H9'3 0.9800 . ?
C10 H10A 0.9800 . ?
C10 H10B 0.9800 . ?
C10 H10C 0.9800 . ?
C11 H11A 0.9800 . ?
C11 H11B 0.9800 . ?
C11 H11C 0.9800 . ?
C12 C13 1.511(2) . ?
C12 H12A 0.9900 . ?
C12 H12B 0.9900 . ?
C13 H13A 0.9800 . ?
C13 H13B 0.9800 . ?
C13 H13C 0.9800 . ?

loop_
_geom_torsion_atom_site_label_1
_geom_torsion_atom_site_label_2
_geom_torsion_atom_site_label_3
_geom_torsion_atom_site_label_4
_geom_torsion
_geom_torsion_site_symmetry_1
_geom_torsion_site_symmetry_2
_geom_torsion_site_symmetry_3
_geom_torsion_site_symmetry_4
_geom_torsion_publ_flag
C10 N1 B1 C1 62.33(14) . . . . ?
C11 N1 B1 C1 179.62(11) . . . . ?
C12 N1 B1 C1 -57.60(14) . . . . ?
N1 B1 C1 C2 84.41(14) . . . . ?
N1 B1 C1 C3 -97.35(14) . . . 3_666 ?
C3 C1 C2 C3 0.93(19) 3_666 . . . ?
B1 C1 C2 C3 179.36(11) . . . . ?
C1 C2 C3 C1 -1.0(2) . . . 3_666 ?
C1 C2 C3 C4 177.25(11) . . . . ?
C2 C3 C4 C5 -91.54(14) . . . . ?
C1 C3 C4 C5 86.62(14) 3_666 . . . ?
C3 C4 C5 C6 69.64(15) . . . . ?
C4 C5 C6 C7' -178.6(6) . . . . ?
C4 C5 C6 C7 173.8(5) . . . . ?
C7' C6 C7 C8 40(5) . . . . ?
C5 C6 C7 C8 -171.9(6) . . . . ?
C6 C7 C8 C9 -71.6(9) . . . . ?
C5 C6 C7' C8' 170.5(7) . . . . ?
C7 C6 C7' C8' -154(6) . . . . ?
C6 C7' C8' C9' -173.7(8) . . . . ?
C10 N1 C12 C13 173.17(12) . . . . ?
C11 N1 C12 C13 57.18(16) . . . . ?
B1 N1 C12 C13 -65.45(15) . . . . ?
